data_4030121
loop_
_publ_author_name
'Fosu, Stacy C.'
'Ferrence, Gregory M.'
'Lash, Timothy D.'

_publ_section_title
;
 Synthesis and metalation of dimethoxybenziporphyrins,
 thiabenziporphyrins, and dibenziporphyrins.
;
_journal_issue 22
_journal_name_full 'The Journal of organic chemistry'
_journal_page_first 11061
_journal_page_last 11074
_journal_paper_doi 10.1021/jo502063w
_journal_volume 79
_journal_year 2014
_chemical_formula_moiety 'C47  H30  N2  O2  S  Pd,  C  H  Cl3'
_chemical_formula_sum 'C48 H31 Cl3 N2 O2 Pd S'
_chemical_formula_weight 912.56
_chemical_name_systematic
;
[4-Methoxy-6,11,16,21-tetraphenyl-24-thiaoxybenziporphyrinato]palladium(II)
;
_space_group_IT_number 14
_symmetry_cell_setting monoclinic
_symmetry_Int_Tables_number 14
_symmetry_space_group_name_Hall '-P 2ybc'
_symmetry_space_group_name_H-M 'P 1 21/c 1'
_atom_sites_solution_hydrogens geom
_atom_sites_solution_primary iterative
_atom_sites_solution_secondary difmap
_audit_creation_date 2014-09-02T07:06:29-00:00
_audit_creation_method 'WinGX routine CIF_UPDATE'
_cell_angle_alpha 90
_cell_angle_beta 108.926(8)
_cell_angle_gamma 90
_cell_formula_units_Z 4
_cell_length_a 12.952(5)
_cell_length_b 23.282(9)
_cell_length_c 13.420(5)
_cell_measurement_reflns_used 974
_cell_measurement_temperature 100(2)
_cell_measurement_theta_max 17.55
_cell_measurement_theta_min 2.58
_cell_volume 3828(3)
_computing_cell_refinement 'APEX2 & SAINT (Bruker, 2013)'
_computing_data_collection 'APEX2 (Bruker, 2013)'
_computing_data_reduction SAINT
_computing_molecular_graphics
;
<i>Ortep-3</i> for Windows (Farrugia, 2012) and <i>Mercury CSD</i> (Macrae et
 al., 2008)
;
_computing_publication_material
;
        <i>WinGX</i> (Farrugia, 2012) and <i>publCIF</i> (Westrip, 2010)
;
_computing_structure_refinement 'SHELXL-2012 (Sheldrick, 2012)'
_computing_structure_solution 'SUPERFLIP (Palatinus & Chapuis, 2007)'
_diffrn_ambient_temperature 100(2)
_diffrn_measured_fraction_theta_full 0.993
_diffrn_measured_fraction_theta_max 0.984
_diffrn_measurement_details
;
A total of 1116 frames were collected.  The total exposure time was 93.00 hours.
;
_diffrn_measurement_device_type 'Bruker APEX-II CCD diffractometer'
_diffrn_measurement_method '\w scans'
_diffrn_radiation_monochromator graphite
_diffrn_radiation_type MoK\a
_diffrn_radiation_wavelength 0.71073
_diffrn_reflns_av_R_equivalents 0.2385
_diffrn_reflns_av_unetI/netI 0.2126
_diffrn_reflns_Laue_measured_fraction_full 0.993
_diffrn_reflns_Laue_measured_fraction_max 0.984
_diffrn_reflns_limit_h_max 15
_diffrn_reflns_limit_h_min -15
_diffrn_reflns_limit_k_max 27
_diffrn_reflns_limit_k_min -27
_diffrn_reflns_limit_l_max 15
_diffrn_reflns_limit_l_min -15
_diffrn_reflns_number 30854
_diffrn_reflns_point_group_measured_fraction_full 0.993
_diffrn_reflns_point_group_measured_fraction_max 0.984
_diffrn_reflns_theta_full 25
_diffrn_reflns_theta_max 25.132
_diffrn_reflns_theta_min 1.827
_diffrn_standards_decay_% 0
_diffrn_standards_number 0
_exptl_absorpt_coefficient_mu 0.794
_exptl_absorpt_correction_T_max 0.7452
_exptl_absorpt_correction_T_min 0.6123
_exptl_absorpt_correction_type multi-scan
_exptl_absorpt_process_details 'Apex2 v2013.2-0 (Bruker, 2013)'
_exptl_crystal_colour brown
_exptl_crystal_density_diffrn 1.583
_exptl_crystal_density_method 'not measured'
_exptl_crystal_description plate
_exptl_crystal_F_000 1848
_exptl_crystal_size_max 0.1
_exptl_crystal_size_mid 0.05
_exptl_crystal_size_min 0.02
_refine_diff_density_max 0.884
_refine_diff_density_min -1.095
_refine_diff_density_rms 0.139
_refine_ls_extinction_method none
_refine_ls_goodness_of_fit_ref 0.968
_refine_ls_hydrogen_treatment constr
_refine_ls_matrix_type full
_refine_ls_number_constraints 0
_refine_ls_number_parameters 515
_refine_ls_number_reflns 6727
_refine_ls_number_restraints 0
_refine_ls_restrained_S_all 0.968
_refine_ls_R_factor_all 0.1765
_refine_ls_R_factor_gt 0.0611
_refine_ls_shift/su_max 0
_refine_ls_shift/su_mean 0
_refine_ls_structure_factor_coef Fsqd
_refine_ls_weighting_details
;
 w=1/[\s^2^(Fo^2^)+(0.0429P)^2^]
 where P=(Fo^2^+2Fc^2^)/3
;
_refine_ls_weighting_scheme calc
_refine_ls_wR_factor_ref 0.1408
_reflns_number_gt 3272
_reflns_number_total 6727
_reflns_threshold_expression 'I > 2\s(I)'
_cod_data_source_file jo502063w_si_002.cif
_cod_data_source_block shelx
_cod_depositor_comments 'Adding full bibliography for 4030120--4030121.cif.'
_cod_original_sg_symbol_H-M 'P 21/c'
_cod_database_code 4030121
_shelxl_version_number 0.000002012

loop_
_symmetry_equiv_pos_as_xyz
'x, y, z'
'-x, y+1/2, -z+1/2'
'-x, -y, -z'
'x, -y-1/2, z-1/2'

loop_
_atom_site_label
_atom_site_fract_x
_atom_site_fract_y
_atom_site_fract_z
_atom_site_U_iso_or_equiv
_atom_site_adp_type
_atom_site_calc_flag
_atom_site_occupancy
_atom_site_type_symbol
Pd1 0.85187(5) 0.06962(3) 0.07583(5) 0.01916(18) Uani d 1 Pd
C22 0.7501(6) 0.0538(3) 0.1608(6) 0.022(2) Uani d 1 C
N23 0.9247(5) 0.1380(3) 0.1658(5) 0.0211(16) Uani d 1 N
S24 0.97819(16) 0.07736(8) -0.00562(15) 0.0216(5) Uani d 1 S
N25 0.7875(5) 0.0055(3) -0.0282(5) 0.0220(16) Uani d 1 N
C1 0.6940(6) 0.0023(3) 0.1529(6) 0.021(2) Uani d 1 C
C2 0.6329(7) -0.0059(4) 0.2320(6) 0.031(2) Uani d 1 C
O2 0.6213(5) -0.0555(2) 0.2628(4) 0.0403(17) Uani d 1 O
C3 0.5860(7) 0.0438(3) 0.2601(6) 0.027(2) Uani d 1 C
H3 0.5229 0.0414 0.2813 0.032 Uiso calc 1 H
C4 0.6336(7) 0.0944(4) 0.2559(6) 0.024(2) Uani d 1 C
O4 0.5949(5) 0.1460(2) 0.2710(4) 0.0313(15) Uani d 1 O
C4A 0.5087(9) 0.1468(4) 0.3181(8) 0.057(3) Uani d 1 C
H4A1 0.4497 0.1211 0.2788 0.086 Uiso calc 1 H
H4A2 0.4804 0.186 0.3159 0.086 Uiso calc 1 H
H4A3 0.5379 0.134 0.3915 0.086 Uiso calc 1 H
C5 0.7368(7) 0.0966(3) 0.2314(6) 0.0199(19) Uani d 1 C
C6 0.8152(7) 0.1368(3) 0.2849(6) 0.0178(19) Uani d 1 C
C6A 0.8053(6) 0.1673(3) 0.3798(6) 0.0212(19) Uani d 1 C
C6B 0.7949(6) 0.1363(4) 0.4649(6) 0.024(2) Uani d 1 C
H6B 0.7973 0.0955 0.4644 0.028 Uiso calc 1 H
C6C 0.7810(7) 0.1650(4) 0.5508(6) 0.025(2) Uani d 1 C
H6C 0.7721 0.1436 0.6077 0.03 Uiso calc 1 H
C6D 0.7801(6) 0.2245(4) 0.5543(6) 0.030(2) Uani d 1 C
H6D 0.7707 0.2437 0.6132 0.036 Uiso calc 1 H
C6E 0.7930(7) 0.2560(4) 0.4710(6) 0.029(2) Uani d 1 C
H6E 0.7936 0.2967 0.4734 0.035 Uiso calc 1 H
C6F 0.8050(6) 0.2277(4) 0.3847(6) 0.027(2) Uani d 1 C
H6F 0.8131 0.2494 0.3278 0.032 Uiso calc 1 H
C7 0.9099(7) 0.1506(3) 0.2606(6) 0.0191(19) Uani d 1 C
C8 1.0000(7) 0.1846(3) 0.3238(6) 0.0195(19) Uani d 1 C
H8 1.0117 0.1972 0.394 0.023 Uiso calc 1 H
C9 1.0645(7) 0.1955(3) 0.2652(6) 0.023(2) Uani d 1 C
H9 1.1301 0.2173 0.287 0.027 Uiso calc 1 H
C10 1.0182(7) 0.1689(3) 0.1648(6) 0.020(2) Uani d 1 C
C11 1.0510(7) 0.1802(3) 0.0765(6) 0.024(2) Uani d 1 C
C11A 1.1150(6) 0.2336(3) 0.0787(6) 0.0184(19) Uani d 1 C
C11B 1.0825(7) 0.2861(3) 0.1110(5) 0.023(2) Uani d 1 C
H11B 1.0193 0.2875 0.132 0.028 Uiso calc 1 H
C11C 1.1420(7) 0.3360(4) 0.1124(6) 0.027(2) Uani d 1 C
H11C 1.1191 0.3714 0.1337 0.033 Uiso calc 1 H
C11D 1.2339(8) 0.3339(4) 0.0829(6) 0.031(2) Uani d 1 C
H11D 1.2757 0.3677 0.0852 0.038 Uiso calc 1 H
C11E 1.2659(7) 0.2826(4) 0.0497(6) 0.028(2) Uani d 1 C
H11E 1.3291 0.2817 0.0286 0.033 Uiso calc 1 H
C11F 1.2072(7) 0.2324(3) 0.0468(6) 0.025(2) Uani d 1 C
H11F 1.2297 0.1976 0.0232 0.031 Uiso calc 1 H
C12 1.0245(6) 0.1465(3) -0.0134(6) 0.0170(19) Uani d 1 C
C13 1.0205(6) 0.1557(3) -0.1194(6) 0.024(2) Uani d 1 C
H13 1.0495 0.1891 -0.1412 0.029 Uiso calc 1 H
C14 0.9720(6) 0.1128(3) -0.1870(6) 0.023(2) Uani d 1 C
H14 0.966 0.1132 -0.2595 0.028 Uiso calc 1 H
C15 0.9305(6) 0.0670(3) -0.1395(5) 0.0192(18) Uani d 1 C
C16 0.8607(6) 0.0221(3) -0.1800(6) 0.0175(19) Uani d 1 C
C16A 0.8467(7) 0.0047(3) -0.2923(6) 0.0192(19) Uani d 1 C
C16B 0.9377(7) -0.0106(3) -0.3186(6) 0.026(2) Uani d 1 C
H16B 1.008 -0.0098 -0.2667 0.031 Uiso calc 1 H
C16C 0.9262(8) -0.0274(3) -0.4219(7) 0.034(2) Uani d 1 C
H16C 0.9882 -0.0391 -0.4398 0.041 Uiso calc 1 H
C16D 0.8246(8) -0.0269(4) -0.4974(7) 0.032(2) Uani d 1 C
H16D 0.8174 -0.0375 -0.5677 0.039 Uiso calc 1 H
C16E 0.7339(8) -0.0115(3) -0.4728(6) 0.027(2) Uani d 1 C
H16E 0.6644 -0.0114 -0.526 0.033 Uiso calc 1 H
C16F 0.7432(7) 0.0041(3) -0.3697(6) 0.026(2) Uani d 1 C
H16F 0.6801 0.0142 -0.3522 0.031 Uiso calc 1 H
C17 0.8017(7) -0.0086(3) -0.1246(6) 0.023(2) Uani d 1 C
C18 0.7482(6) -0.0613(3) -0.1629(6) 0.024(2) Uani d 1 C
H18 0.7458 -0.0801 -0.2264 0.029 Uiso calc 1 H
C19 0.7006(7) -0.0800(3) -0.0912(6) 0.024(2) Uani d 1 C
H19 0.659 -0.114 -0.0959 0.028 Uiso calc 1 H
C20 0.7254(6) -0.0382(3) -0.0077(6) 0.0183(19) Uani d 1 C
C21 0.6855(6) -0.0417(3) 0.0776(6) 0.0195(19) Uani d 1 C
C21A 0.6221(7) -0.0955(3) 0.0765(6) 0.023(2) Uani d 1 C
C21B 0.6739(7) -0.1453(3) 0.1221(6) 0.029(2) Uani d 1 C
H21B 0.7501 -0.1444 0.1586 0.035 Uiso calc 1 H
C21C 0.6182(8) -0.1966(4) 0.1165(6) 0.031(2) Uani d 1 C
H21C 0.6557 -0.2303 0.1491 0.037 Uiso calc 1 H
C21D 0.5075(8) -0.1982(4) 0.0630(7) 0.035(2) Uani d 1 C
H21D 0.4681 -0.2331 0.0582 0.042 Uiso calc 1 H
C21E 0.4540(7) -0.1488(4) 0.0163(6) 0.031(2) Uani d 1 C
H21E 0.3782 -0.15 -0.0221 0.037 Uiso calc 1 H
C21F 0.5104(7) -0.0979(3) 0.0253(6) 0.030(2) Uani d 1 C
H21F 0.4722 -0.0638 -0.0039 0.035 Uiso calc 1 H
C1S 0.5415(7) 0.3534(3) 0.2065(6) 0.033(2) Uani d 1 C
H1S 0.4817 0.3602 0.2371 0.04 Uiso calc 1 H
Cl1S 0.6618(2) 0.38560(11) 0.2881(2) 0.0600(8) Uani d 1 Cl
Cl2S 0.5040(2) 0.38428(11) 0.07921(18) 0.0468(7) Uani d 1 Cl
Cl3S 0.5605(2) 0.27876(10) 0.19798(19) 0.0475(7) Uani d 1 Cl

loop_
_atom_site_aniso_label
_atom_site_aniso_U_11
_atom_site_aniso_U_22
_atom_site_aniso_U_33
_atom_site_aniso_U_12
_atom_site_aniso_U_13
_atom_site_aniso_U_23
Pd1 0.0233(3) 0.0161(3) 0.0172(3) -0.0005(3) 0.0053(3) 0.0004(3)
C22 0.016(5) 0.026(5) 0.020(5) 0.004(4) -0.001(4) 0.011(4)
N23 0.030(4) 0.015(4) 0.020(4) 0.005(3) 0.011(3) 0.003(3)
S24 0.0263(12) 0.0192(12) 0.0187(11) -0.0007(10) 0.0062(9) -0.0014(9)
N25 0.028(4) 0.022(4) 0.017(4) -0.002(3) 0.008(3) 0.002(3)
C1 0.022(5) 0.018(5) 0.015(4) 0.001(4) -0.005(4) -0.002(4)
C2 0.036(6) 0.040(6) 0.014(5) -0.011(5) 0.006(4) -0.002(4)
O2 0.062(5) 0.035(4) 0.029(4) -0.017(3) 0.022(3) -0.007(3)
C3 0.029(5) 0.028(5) 0.023(5) -0.001(4) 0.009(4) -0.007(4)
C4 0.034(6) 0.020(5) 0.019(5) 0.002(4) 0.008(4) -0.003(4)
O4 0.028(4) 0.035(4) 0.033(4) 0.008(3) 0.013(3) -0.007(3)
C4A 0.055(7) 0.072(8) 0.048(7) -0.011(6) 0.021(6) -0.015(6)
C5 0.025(5) 0.020(5) 0.010(4) 0.004(4) -0.001(4) 0.003(3)
C6 0.026(5) 0.011(4) 0.016(4) 0.008(4) 0.005(4) -0.001(3)
C6A 0.019(5) 0.023(5) 0.020(5) 0.001(4) 0.004(4) 0.000(4)
C6B 0.017(5) 0.027(5) 0.025(5) -0.004(4) 0.004(4) 0.004(4)
C6C 0.027(5) 0.042(6) 0.012(5) -0.001(4) 0.013(4) 0.003(4)
C6D 0.019(5) 0.042(6) 0.032(5) 0.002(4) 0.012(4) -0.006(4)
C6E 0.027(5) 0.028(5) 0.025(5) -0.001(4) -0.002(4) -0.003(4)
C6F 0.027(5) 0.032(6) 0.024(5) -0.001(4) 0.012(4) 0.002(4)
C7 0.029(5) 0.010(4) 0.017(5) 0.009(4) 0.006(4) 0.002(3)
C8 0.025(5) 0.019(5) 0.017(4) -0.003(4) 0.009(4) -0.002(3)
C9 0.029(5) 0.008(4) 0.026(5) -0.009(4) 0.002(4) -0.003(4)
C10 0.024(5) 0.017(5) 0.021(5) 0.002(4) 0.007(4) -0.002(4)
C11 0.019(5) 0.020(5) 0.025(5) -0.001(4) -0.002(4) 0.000(4)
C11A 0.020(5) 0.019(5) 0.018(5) 0.002(4) 0.009(4) -0.001(3)
C11B 0.023(5) 0.034(5) 0.014(4) -0.002(4) 0.007(4) -0.001(4)
C11C 0.030(5) 0.027(5) 0.021(5) -0.001(4) 0.004(4) -0.003(4)
C11D 0.039(6) 0.019(5) 0.033(5) -0.001(4) 0.007(5) -0.004(4)
C11E 0.024(5) 0.035(6) 0.027(5) -0.002(4) 0.011(4) 0.008(4)
C11F 0.025(5) 0.019(5) 0.030(5) 0.003(4) 0.005(4) -0.003(4)
C12 0.014(4) 0.012(4) 0.024(5) 0.003(3) 0.004(4) -0.004(3)
C13 0.023(5) 0.018(5) 0.033(5) -0.009(4) 0.012(4) -0.005(4)
C14 0.018(5) 0.030(5) 0.022(5) 0.011(4) 0.009(4) 0.005(4)
C15 0.026(5) 0.016(4) 0.013(4) 0.005(4) 0.002(4) 0.002(4)
C16 0.017(5) 0.015(4) 0.018(4) 0.005(4) 0.003(4) 0.001(3)
C16A 0.027(5) 0.009(4) 0.021(5) 0.001(4) 0.007(4) 0.001(3)
C16B 0.036(6) 0.026(5) 0.023(5) 0.002(4) 0.017(5) 0.004(4)
C16C 0.054(7) 0.020(5) 0.040(6) 0.003(5) 0.031(6) -0.002(4)
C16D 0.048(6) 0.028(5) 0.024(5) 0.000(5) 0.015(5) -0.009(4)
C16E 0.043(6) 0.015(5) 0.019(5) -0.002(4) 0.003(5) -0.003(3)
C16F 0.037(6) 0.011(4) 0.030(5) -0.005(4) 0.011(5) 0.000(4)
C17 0.027(5) 0.020(5) 0.017(5) 0.004(4) 0.004(4) 0.001(4)
C18 0.026(5) 0.024(5) 0.019(4) 0.002(4) 0.003(4) -0.003(4)
C19 0.033(5) 0.017(5) 0.019(4) -0.002(4) 0.006(4) -0.002(3)
C20 0.017(5) 0.023(5) 0.015(4) 0.000(4) 0.005(4) 0.008(3)
C21 0.018(5) 0.016(4) 0.016(5) -0.001(4) -0.007(4) 0.006(3)
C21A 0.028(5) 0.023(5) 0.014(4) -0.001(4) 0.002(4) 0.001(4)
C21B 0.029(5) 0.028(6) 0.030(5) -0.002(4) 0.009(5) 0.004(4)
C21C 0.039(6) 0.023(5) 0.028(5) 0.001(5) 0.007(5) 0.007(4)
C21D 0.051(7) 0.025(5) 0.037(6) -0.012(5) 0.025(5) -0.003(4)
C21E 0.025(5) 0.037(6) 0.028(5) -0.006(5) 0.005(4) 0.004(4)
C21F 0.035(6) 0.024(5) 0.028(5) -0.009(4) 0.008(5) 0.011(4)
C1S 0.033(6) 0.033(6) 0.035(6) -0.005(4) 0.013(5) 0.000(4)
Cl1S 0.0600(19) 0.0652(19) 0.0453(16) -0.0266(15) 0.0040(15) 0.0048(13)
Cl2S 0.0478(16) 0.0569(17) 0.0360(15) -0.0002(13) 0.0142(13) 0.0072(12)
Cl3S 0.0458(16) 0.0465(16) 0.0507(16) 0.0057(13) 0.0164(14) -0.0004(12)

loop_
_atom_type_symbol
_atom_type_description
_atom_type_scat_dispersion_real
_atom_type_scat_dispersion_imag
_atom_type_scat_source
C C 0.0033 0.0016 'International Tables Vol C Tables 4.2.6.8 and 6.1.1.4'
H H 0 0 'International Tables Vol C Tables 4.2.6.8 and 6.1.1.4'
N N 0.0061 0.0033 'International Tables Vol C Tables 4.2.6.8 and 6.1.1.4'
O O 0.0106 0.006 'International Tables Vol C Tables 4.2.6.8 and 6.1.1.4'
S S 0.1246 0.1234 'International Tables Vol C Tables 4.2.6.8 and 6.1.1.4'
Cl Cl 0.1484 0.1585 'International Tables Vol C Tables 4.2.6.8 and 6.1.1.4'
Pd Pd -0.9988 1.0072 'International Tables Vol C Tables 4.2.6.8 and 6.1.1.4'

loop_
_geom_angle_atom_site_label_1
_geom_angle_atom_site_label_2
_geom_angle_atom_site_label_3
_geom_angle
N25 Pd1 N23 172.5(3)
N25 Pd1 C22 93.2(3)
N23 Pd1 C22 94.0(3)
N25 Pd1 S24 85.73(19)
N23 Pd1 S24 87.43(19)
C22 Pd1 S24 172.3(2)
C1 C22 C5 118.8(7)
C1 C22 Pd1 122.1(6)
C5 C22 Pd1 119.1(6)
C7 N23 C10 106.1(6)
C7 N23 Pd1 122.5(5)
C10 N23 Pd1 128.8(5)
C15 S24 C12 94.6(4)
C15 S24 Pd1 115.2(3)
C12 S24 Pd1 115.1(3)
C20 N25 C17 105.7(6)
C20 N25 Pd1 122.8(5)
C17 N25 Pd1 131.2(5)
C22 C1 C21 126.6(8)
C22 C1 C2 115.5(7)
C21 C1 C2 117.8(7)
O2 C2 C3 124.0(8)
O2 C2 C1 119.2(8)
C3 C2 C1 116.6(8)
C4 C3 C2 117.7(8)
C4 C3 H3 121.1
C2 C3 H3 121.1
C3 C4 O4 125.6(8)
C3 C4 C5 120.1(7)
O4 C4 C5 114.4(7)
C4 O4 C4A 117.1(7)
O4 C4A H4A1 109.5
O4 C4A H4A2 109.5
H4A1 C4A H4A2 109.5
O4 C4A H4A3 109.5
H4A1 C4A H4A3 109.5
H4A2 C4A H4A3 109.5
C6 C5 C22 125.9(8)
C6 C5 C4 117.9(7)
C22 C5 C4 116.0(7)
C5 C6 C7 125.4(7)
C5 C6 C6A 120.4(7)
C7 C6 C6A 114.2(7)
C6B C6A C6F 118.4(7)
C6B C6A C6 120.5(7)
C6F C6A C6 121.1(7)
C6C C6B C6A 120.1(8)
C6C C6B H6B 120
C6A C6B H6B 120
C6D C6C C6B 120.8(7)
C6D C6C H6C 119.6
C6B C6C H6C 119.6
C6C C6D C6E 119.7(8)
C6C C6D H6D 120.2
C6E C6D H6D 120.2
C6F C6E C6D 119.8(8)
C6F C6E H6E 120.1
C6D C6E H6E 120.1
C6E C6F C6A 121.2(7)
C6E C6F H6F 119.4
C6A C6F H6F 119.4
N23 C7 C6 124.0(7)
N23 C7 C8 109.4(7)
C6 C7 C8 126.3(7)
C9 C8 C7 107.3(7)
C9 C8 H8 126.3
C7 C8 H8 126.3
C8 C9 C10 108.6(7)
C8 C9 H9 125.7
C10 C9 H9 125.7
C11 C10 N23 126.6(7)
C11 C10 C9 124.4(8)
N23 C10 C9 108.2(7)
C12 C11 C10 124.8(7)
C12 C11 C11A 118.0(7)
C10 C11 C11A 117.2(7)
C11F C11A C11B 118.9(7)
C11F C11A C11 120.3(7)
C11B C11A C11 120.8(7)
C11C C11B C11A 120.7(8)
C11C C11B H11B 119.6
C11A C11B H11B 119.6
C11D C11C C11B 119.6(8)
C11D C11C H11C 120.2
C11B C11C H11C 120.2
C11C C11D C11E 120.1(8)
C11C C11D H11D 119.9
C11E C11D H11D 119.9
C11D C11E C11F 121.2(8)
C11D C11E H11E 119.4
C11F C11E H11E 119.4
C11E C11F C11A 119.4(7)
C11E C11F H11F 120.3
C11A C11F H11F 120.3
C11 C12 C13 134.7(7)
C11 C12 S24 117.8(6)
C13 C12 S24 107.4(5)
C14 C13 C12 114.6(7)
C14 C13 H13 122.7
C12 C13 H13 122.7
C13 C14 C15 114.1(7)
C13 C14 H14 122.9
C15 C14 H14 122.9
C16 C15 C14 133.1(7)
C16 C15 S24 119.2(6)
C14 C15 S24 107.6(6)
C15 C16 C17 124.9(7)
C15 C16 C16A 116.7(7)
C17 C16 C16A 118.4(7)
C16B C16A C16F 119.8(7)
C16B C16A C16 119.1(7)
C16F C16A C16 121.1(7)
C16A C16B C16C 119.9(8)
C16A C16B H16B 120
C16C C16B H16B 120
C16D C16C C16B 119.7(9)
C16D C16C H16C 120.2
C16B C16C H16C 120.2
C16E C16D C16C 121.1(8)
C16E C16D H16D 119.4
C16C C16D H16D 119.4
C16D C16E C16F 120.1(8)
C16D C16E H16E 119.9
C16F C16E H16E 119.9
C16E C16F C16A 119.3(8)
C16E C16F H16F 120.3
C16A C16F H16F 120.3
N25 C17 C16 128.3(7)
N25 C17 C18 109.9(7)
C16 C17 C18 121.8(7)
C19 C18 C17 107.4(7)
C19 C18 H18 126.3
C17 C18 H18 126.3
C18 C19 C20 107.1(7)
C18 C19 H19 126.4
C20 C19 H19 126.4
N25 C20 C21 126.8(7)
N25 C20 C19 109.9(7)
C21 C20 C19 123.3(7)
C20 C21 C1 125.2(7)
C20 C21 C21A 112.7(7)
C1 C21 C21A 121.8(7)
C21B C21A C21F 117.7(8)
C21B C21A C21 120.9(7)
C21F C21A C21 121.4(7)
C21A C21B C21C 122.2(8)
C21A C21B H21B 118.9
C21C C21B H21B 118.9
C21D C21C C21B 119.0(8)
C21D C21C H21C 120.5
C21B C21C H21C 120.5
C21C C21D C21E 119.8(8)
C21C C21D H21D 120.1
C21E C21D H21D 120.1
C21F C21E C21D 120.2(8)
C21F C21E H21E 119.9
C21D C21E H21E 119.9
C21E C21F C21A 121.1(8)
C21E C21F H21F 119.5
C21A C21F H21F 119.5
Cl1S C1S Cl3S 110.4(5)
Cl1S C1S Cl2S 109.8(5)
Cl3S C1S Cl2S 109.8(5)
Cl1S C1S H1S 109
Cl3S C1S H1S 109
Cl2S C1S H1S 109

loop_
_geom_bond_atom_site_label_1
_geom_bond_atom_site_label_2
_geom_bond_distance
Pd1 N25 2.029(6)
Pd1 N23 2.036(6)
Pd1 C22 2.037(8)
Pd1 S24 2.250(2)
C22 C1 1.387(10)
C22 C5 1.423(10)
N23 C7 1.378(9)
N23 C10 1.410(10)
S24 C15 1.717(7)
S24 C12 1.732(8)
N25 C20 1.380(9)
N25 C17 1.402(9)
C1 C21 1.419(10)
C1 C2 1.528(11)
C2 O2 1.253(9)
C2 C3 1.413(11)
C3 C4 1.340(10)
C3 H3 0.95
C4 O4 1.341(9)
C4 C5 1.477(11)
O4 C4A 1.451(11)
C4A H4A1 0.98
C4A H4A2 0.98
C4A H4A3 0.98
C5 C6 1.397(10)
C6 C7 1.406(11)
C6 C6A 1.500(10)
C6A C6B 1.395(10)
C6A C6F 1.407(10)
C6B C6C 1.394(10)
C6B H6B 0.95
C6C C6D 1.385(11)
C6C H6C 0.95
C6D C6E 1.391(11)
C6D H6D 0.95
C6E C6F 1.384(11)
C6E H6E 0.95
C6F H6F 0.95
C7 C8 1.437(10)
C8 C9 1.344(10)
C8 H8 0.95
C9 C10 1.426(10)
C9 H9 0.95
C10 C11 1.408(11)
C11 C12 1.386(10)
C11 C11A 1.490(10)
C11A C11F 1.394(10)
C11A C11B 1.405(10)
C11B C11C 1.391(10)
C11B H11B 0.95
C11C C11D 1.373(11)
C11C H11C 0.95
C11D C11E 1.383(11)
C11D H11D 0.95
C11E C11F 1.387(11)
C11E H11E 0.95
C11F H11F 0.95
C12 C13 1.423(11)
C13 C14 1.357(10)
C13 H13 0.95
C14 C15 1.433(10)
C14 H14 0.95
C15 C16 1.375(10)
C16 C17 1.420(10)
C16 C16A 1.513(10)
C16A C16B 1.384(11)
C16A C16F 1.405(10)
C16B C16C 1.401(10)
C16B H16B 0.95
C16C C16D 1.375(12)
C16C H16C 0.95
C16D C16E 1.367(11)
C16D H16D 0.95
C16E C16F 1.398(10)
C16E H16E 0.95
C16F H16F 0.95
C17 C18 1.421(10)
C18 C19 1.371(10)
C18 H18 0.95
C19 C20 1.439(10)
C19 H19 0.95
C20 C21 1.402(10)
C21 C21A 1.494(10)
C21A C21B 1.380(10)
C21A C21F 1.387(11)
C21B C21C 1.386(11)
C21B H21B 0.95
C21C C21D 1.380(12)
C21C H21C 0.95
C21D C21E 1.383(11)
C21D H21D 0.95
C21E C21F 1.378(11)
C21E H21E 0.95
C21F H21F 0.95
C1S Cl1S 1.756(9)
C1S Cl3S 1.763(8)
C1S Cl2S 1.771(8)
C1S H1S 1

loop_
_geom_torsion_atom_site_label_1
_geom_torsion_atom_site_label_2
_geom_torsion_atom_site_label_3
_geom_torsion_atom_site_label_4
_geom_torsion
C5 C22 C1 C21 170.9(7)
Pd1 C22 C1 C21 -9.7(11)
C5 C22 C1 C2 -7.0(10)
Pd1 C22 C1 C2 172.4(5)
C22 C1 C2 O2 -149.3(8)
C21 C1 C2 O2 32.6(11)
C22 C1 C2 C3 35.0(10)
C21 C1 C2 C3 -143.0(7)
O2 C2 C3 C4 156.2(8)
C1 C2 C3 C4 -28.3(11)
C2 C3 C4 O4 174.0(7)
C2 C3 C4 C5 -5.2(11)
C3 C4 O4 C4A 14.4(11)
C5 C4 O4 C4A -166.5(7)
C1 C22 C5 C6 149.4(8)
Pd1 C22 C5 C6 -29.9(10)
C1 C22 C5 C4 -25.2(10)
Pd1 C22 C5 C4 155.4(5)
C3 C4 C5 C6 -141.8(8)
O4 C4 C5 C6 39.0(9)
C3 C4 C5 C22 33.3(10)
O4 C4 C5 C22 -145.9(7)
C22 C5 C6 C7 15.5(12)
C4 C5 C6 C7 -169.9(7)
C22 C5 C6 C6A -161.5(7)
C4 C5 C6 C6A 13.1(10)
C5 C6 C6A C6B 54.6(11)
C7 C6 C6A C6B -122.6(8)
C5 C6 C6A C6F -124.7(8)
C7 C6 C6A C6F 58.1(10)
C6F C6A C6B C6C 2.1(12)
C6 C6A C6B C6C -177.2(7)
C6A C6B C6C C6D -1.7(12)
C6B C6C C6D C6E 0.1(12)
C6C C6D C6E C6F 1.0(12)
C6D C6E C6F C6A -0.5(13)
C6B C6A C6F C6E -1.0(12)
C6 C6A C6F C6E 178.3(8)
C10 N23 C7 C6 168.2(7)
Pd1 N23 C7 C6 -28.7(10)
C10 N23 C7 C8 -5.8(8)
Pd1 N23 C7 C8 157.3(5)
C5 C6 C7 N23 17.7(12)
C6A C6 C7 N23 -165.2(7)
C5 C6 C7 C8 -169.3(7)
C6A C6 C7 C8 7.8(11)
N23 C7 C8 C9 3.8(9)
C6 C7 C8 C9 -170.0(7)
C7 C8 C9 C10 -0.2(9)
C7 N23 C10 C11 -164.4(7)
Pd1 N23 C10 C11 33.9(11)
C7 N23 C10 C9 5.6(8)
Pd1 N23 C10 C9 -156.0(5)
C8 C9 C10 C11 167.0(7)
C8 C9 C10 N23 -3.3(9)
N23 C10 C11 C12 -26.2(13)
C9 C10 C11 C12 165.3(8)
N23 C10 C11 C11A 151.2(7)
C9 C10 C11 C11A -17.3(12)
C12 C11 C11A C11F -46.9(10)
C10 C11 C11A C11F 135.5(8)
C12 C11 C11A C11B 131.9(8)
C10 C11 C11A C11B -45.8(10)
C11F C11A C11B C11C -0.8(11)
C11 C11A C11B C11C -179.6(7)
C11A C11B C11C C11D -0.6(11)
C11B C11C C11D C11E 1.4(12)
C11C C11D C11E C11F -0.8(12)
C11D C11E C11F C11A -0.6(11)
C11B C11A C11F C11E 1.4(11)
C11 C11A C11F C11E -179.8(7)
C10 C11 C12 C13 159.2(9)
C11A C11 C12 C13 -18.2(13)
C10 C11 C12 S24 -16.9(11)
C11A C11 C12 S24 165.7(6)
C15 S24 C12 C11 166.1(6)
Pd1 S24 C12 C11 45.4(7)
C15 S24 C12 C13 -11.0(6)
Pd1 S24 C12 C13 -131.7(5)
C11 C12 C13 C14 -169.3(9)
S24 C12 C13 C14 7.0(9)
C12 C13 C14 C15 1.9(10)
C13 C14 C15 C16 166.3(8)
C13 C14 C15 S24 -10.0(8)
C12 S24 C15 C16 -164.9(6)
Pd1 S24 C15 C16 -44.4(7)
C12 S24 C15 C14 12.0(6)
Pd1 S24 C15 C14 132.6(5)
C14 C15 C16 C17 -159.0(8)
S24 C15 C16 C17 16.9(11)
C14 C15 C16 C16A 20.8(12)
S24 C15 C16 C16A -163.2(5)
C15 C16 C16A C16B 56.9(10)
C17 C16 C16A C16B -123.3(8)
C15 C16 C16A C16F -122.8(8)
C17 C16 C16A C16F 57.0(10)
C16F C16A C16B C16C -0.9(11)
C16 C16A C16B C16C 179.4(7)
C16A C16B C16C C16D 2.0(12)
C16B C16C C16D C16E -1.5(12)
C16C C16D C16E C16F 0.0(12)
C16D C16E C16F C16A 1.1(11)
C16B C16A C16F C16E -0.6(11)
C16 C16A C16F C16E 179.1(7)
C20 N25 C17 C16 -179.1(7)
Pd1 N25 C17 C16 -5.3(12)
C20 N25 C17 C18 -0.2(8)
Pd1 N25 C17 C18 173.7(5)
C15 C16 C17 N25 11.4(13)
C16A C16 C17 N25 -168.4(7)
C15 C16 C17 C18 -167.4(7)
C16A C16 C17 C18 12.8(11)
N25 C17 C18 C19 0.2(9)
C16 C17 C18 C19 179.2(7)
C17 C18 C19 C20 -0.1(9)
C17 N25 C20 C21 -176.6(7)
Pd1 N25 C20 C21 8.9(10)
C17 N25 C20 C19 0.1(8)
Pd1 N25 C20 C19 -174.4(5)
C18 C19 C20 N25 0.0(9)
C18 C19 C20 C21 176.9(7)
N25 C20 C21 C1 6.3(12)
C19 C20 C21 C1 -170.0(7)
N25 C20 C21 C21A -179.2(7)
C19 C20 C21 C21A 4.4(10)
C22 C1 C21 C20 -5.7(13)
C2 C1 C21 C20 172.1(7)
C22 C1 C21 C21A -179.7(7)
C2 C1 C21 C21A -1.9(10)
C20 C21 C21A C21B 87.0(9)
C1 C21 C21A C21B -98.3(9)
C20 C21 C21A C21F -89.9(9)
C1 C21 C21A C21F 84.8(10)
C21F C21A C21B C21C 1.1(12)
C21 C21A C21B C21C -175.9(7)
C21A C21B C21C C21D 0.5(13)
C21B C21C C21D C21E -0.2(13)
C21C C21D C21E C21F -1.6(13)
C21D C21E C21F C21A 3.3(13)
C21B C21A C21F C21E -3.0(12)
C21 C21A C21F C21E 174.0(7)
